data_7060598
loop_
_publ_author_name
'Gee, William J.'
'Wells, Stephen A.'
'Teat, Simon J.'
'Raithby, Paul R.'
'Burrows, Andrew D.'

_publ_section_title
;
 Using geometric simulation software &#x2018;GASP&#x2019; to model
 conformational flexibility in a family of zinc metal--organic frameworks
;
_journal_issue 19
_journal_name_full 'New Journal of Chemistry'
_journal_page_first 8728
_journal_page_last 8737
_journal_paper_doi 10.1039/D1NJ01158H
_journal_volume 45
_journal_year 2021
_chemical_formula_moiety 'C42 H25 N3 O6 Zn, C2 H3 N O, C3 N O, 2(C3 H7 N O)'
_chemical_formula_sum 'C53 H42 N7 O10 Zn'
_chemical_formula_weight 1002.30
_space_group_crystal_system monoclinic
_space_group_IT_number 14
_space_group_name_Hall '-P 2yn'
_space_group_name_H-M_alt 'P 1 21/n 1'
_atom_sites_solution_hydrogens geom
_audit_creation_method SHELXL-2014/7
_audit_update_record
;
2021-02-09 deposited with the CCDC.	2021-04-16 downloaded from the CCDC.
;
_cell_angle_alpha 90
_cell_angle_beta 104.938(2)
_cell_angle_gamma 90
_cell_formula_units_Z 4
_cell_length_a 16.5565(17)
_cell_length_b 14.5139(15)
_cell_length_c 21.112(2)
_cell_measurement_reflns_used 72286
_cell_measurement_temperature 150(2)
_cell_measurement_theta_max 31.676
_cell_measurement_theta_min 2.503
_cell_volume 4901.8(9)
_computing_cell_refinement 'Bruker SAINT'
_computing_data_collection 'Bruker APEX2'
_computing_data_reduction 'Bruker SAINT'
_computing_molecular_graphics 'POV-Ray, version 3.6, 2004'
_computing_structure_refinement 'SHELXL-97 (Sheldrick, 1997)'
_computing_structure_solution 'SHELXS-97 (Sheldrick, 2008)'
_diffrn_ambient_temperature 150(2)
_diffrn_measured_fraction_theta_full 0.995
_diffrn_measured_fraction_theta_max 0.956
_diffrn_measurement_device_type 'bruker APEX-II CCD'
_diffrn_measurement_method '\f and \w scans'
_diffrn_radiation_monochromator graphite
_diffrn_radiation_type synchrotron
_diffrn_radiation_wavelength 0.71073
_diffrn_reflns_av_R_equivalents 0.0695
_diffrn_reflns_av_unetI/netI 0.0678
_diffrn_reflns_Laue_measured_fraction_full 0.995
_diffrn_reflns_Laue_measured_fraction_max 0.956
_diffrn_reflns_limit_h_max 24
_diffrn_reflns_limit_h_min -24
_diffrn_reflns_limit_k_max 20
_diffrn_reflns_limit_k_min -21
_diffrn_reflns_limit_l_max 30
_diffrn_reflns_limit_l_min -30
_diffrn_reflns_number 72286
_diffrn_reflns_point_group_measured_fraction_full 0.995
_diffrn_reflns_point_group_measured_fraction_max 0.956
_diffrn_reflns_theta_full 25.000
_diffrn_reflns_theta_max 31.676
_diffrn_reflns_theta_min 2.503
_diffrn_source synchrotron
_exptl_absorpt_coefficient_mu 0.568
_exptl_absorpt_correction_T_max 0.7313
_exptl_absorpt_correction_T_min 0.6864
_exptl_absorpt_correction_type multi-scan
_exptl_absorpt_process_details
;
CrysAlisPro, Agilent Technologies,
Version 1.171.37.31 (release 14-01-2014 CrysAlis171 .NET)
(compiled Jan 14 2014,18:38:05)
Empirical absorption correction using spherical harmonics,
 implemented in SCALE3 ABSPACK scaling algorithm.
;
_exptl_crystal_colour colourless
_exptl_crystal_density_diffrn 1.358
_exptl_crystal_description plate
_exptl_crystal_F_000 2076
_exptl_crystal_size_max 0.2
_exptl_crystal_size_mid 0.2
_exptl_crystal_size_min 0.1
_refine_diff_density_max 1.535
_refine_diff_density_min -0.717
_refine_diff_density_rms 0.111
_refine_ls_extinction_method none
_refine_ls_goodness_of_fit_ref 1.037
_refine_ls_hydrogen_treatment constr
_refine_ls_matrix_type full
_refine_ls_number_parameters 646
_refine_ls_number_reflns 15845
_refine_ls_number_restraints 5
_refine_ls_restrained_S_all 1.045
_refine_ls_R_factor_all 0.0754
_refine_ls_R_factor_gt 0.0635
_refine_ls_shift/su_max 0.003
_refine_ls_shift/su_mean 0.000
_refine_ls_structure_factor_coef Fsqd
_refine_ls_weighting_details 'w=1/[\s^2^(Fo^2^)+(0.1092P)^2^+5.2613P] where P=(Fo^2^+2Fc^2^)/3'
_refine_ls_weighting_scheme calc
_refine_ls_wR_factor_gt 0.1845
_refine_ls_wR_factor_ref 0.1957
_reflns_Friedel_coverage 0.000
_reflns_number_gt 13090
_reflns_number_total 15845
_reflns_threshold_expression 'I > 2\s(I)'
_cod_data_source_file d1nj01158h2.cif
_cod_data_source_block C_flex1
_cod_depositor_comments 'Adding full bibliography for 7060598--7060600.cif.'
_cod_original_sg_symbol_H-M 'P 21/n'
_cod_database_code 7060598
_shelx_shelxl_version_number 2014/7
_shelx_space_group_comment
;
The symmetry employed for this shelxl refinement is uniquely defined
by the following loop, which should always be used as a source of
symmetry information in preference to the above space-group names.
They are only intended as comments.
;

loop_
_space_group_symop_operation_xyz
'x, y, z'
'-x+1/2, y+1/2, -z+1/2'
'-x, -y, -z'
'x-1/2, -y-1/2, z-1/2'

loop_
_atom_site_label
_atom_site_type_symbol
_atom_site_fract_x
_atom_site_fract_y
_atom_site_fract_z
_atom_site_U_iso_or_equiv
_atom_site_adp_type
_atom_site_occupancy
_atom_site_site_symmetry_order
_atom_site_calc_flag
_atom_site_refinement_flags_posn
_atom_site_refinement_flags_adp
_atom_site_refinement_flags_occupancy
_atom_site_disorder_assembly
_atom_site_disorder_group
Zn1 Zn 0.45674(2) 0.16067(2) 0.62863(2) 0.01445(8) Uani 1 1 d . . . . .
O1 O 0.07334(11) 0.58905(11) 0.80188(8) 0.0243(3) Uani 1 1 d . . . . .
N2 N 0.43300(11) 0.17029(11) 0.52752(8) 0.0153(3) Uani 1 1 d . . . . .
N3 N 0.55820(11) 0.08678(12) 0.60579(8) 0.0174(3) Uani 1 1 d . . . . .
N1 N 0.33821(11) 0.23283(13) 0.59793(8) 0.0187(3) Uani 1 1 d . . . . .
C18 C 0.56213(12) 0.09210(14) 0.54300(9) 0.0164(3) Uani 1 1 d . . . . .
O4 O 0.97863(10) -0.24611(12) 0.81269(8) 0.0258(3) Uani 1 1 d . . . . .
O2 O 0.11582(13) 0.47447(13) 0.87235(8) 0.0304(4) Uani 1 1 d . . . . .
O3 O 0.92438(13) -0.19334(14) 0.89245(9) 0.0332(4) Uani 1 1 d . . . . .
C12 C 0.31057(13) 0.24997(14) 0.53323(10) 0.0182(3) Uani 1 1 d . . . . .
C16 C 0.48146(13) 0.15196(14) 0.43135(10) 0.0175(3) Uani 1 1 d . . . . .
H16 H 0.5210 0.1282 0.4115 0.021 Uiso 1 1 calc R U . . .
C17 C 0.49026(12) 0.13939(13) 0.49821(9) 0.0152(3) Uani 1 1 d . . . . .
C30 C 0.39969(13) 0.21509(15) 0.32258(10) 0.0195(4) Uani 1 1 d . . . . .
C13 C 0.36656(12) 0.21661(13) 0.49333(9) 0.0163(3) Uani 1 1 d . . . . .
C14 C 0.35424(13) 0.23443(14) 0.42675(10) 0.0183(4) Uani 1 1 d . . . . .
H14 H 0.3081 0.2682 0.4041 0.022 Uiso 1 1 calc R U . . .
C15 C 0.41209(13) 0.20094(14) 0.39424(9) 0.0170(3) Uani 1 1 d . . . . .
C22 C 0.61967(13) 0.04545(15) 0.65003(10) 0.0199(4) Uani 1 1 d . . . . .
H22 H 0.6154 0.0415 0.6930 0.024 Uiso 1 1 calc R U . . .
C20 C 0.69393(13) 0.01477(16) 0.56992(10) 0.0217(4) Uani 1 1 d . . . . .
H20 H 0.7400 -0.0086 0.5577 0.026 Uiso 1 1 calc R U . . .
C19 C 0.62957(13) 0.05642(15) 0.52324(10) 0.0206(4) Uani 1 1 d . . . . .
H19 H 0.6316 0.0603 0.4797 0.025 Uiso 1 1 calc R U . . .
C9 C 0.29692(14) 0.26650(15) 0.63918(10) 0.0208(4) Uani 1 1 d . . . . .
H9 H 0.3165 0.2531 0.6836 0.025 Uiso 1 1 calc R U . . .
C1 C 0.10625(13) 0.51077(15) 0.81830(10) 0.0195(4) Uani 1 1 d . . . . .
C10 C 0.19471(16) 0.33442(17) 0.55124(12) 0.0264(5) Uani 1 1 d . . . . .
H10 H 0.1456 0.3675 0.5353 0.032 Uiso 1 1 calc R U . . .
C21 C 0.69003(13) 0.00780(15) 0.63499(10) 0.0193(4) Uani 1 1 d . . . . .
C27 C 0.85984(14) -0.15842(15) 0.71688(12) 0.0234(4) Uani 1 1 d . . . . .
H27 H 0.8920 -0.2044 0.7048 0.028 Uiso 1 1 calc R U . . .
C8 C 0.22555(14) 0.32106(16) 0.61867(11) 0.0223(4) Uani 1 1 d . . . . .
C24 C 0.76589(15) -0.01950(16) 0.75264(11) 0.0252(4) Uani 1 1 d . . . . .
H24 H 0.7354 0.0280 0.7648 0.030 Uiso 1 1 calc R U . . .
C2 C 0.13422(13) 0.45987(15) 0.76499(10) 0.0198(4) Uani 1 1 d . . . . .
C26 C 0.86867(14) -0.13989(16) 0.78300(11) 0.0228(4) Uani 1 1 d . . . . .
C23 C 0.75457(13) -0.03978(15) 0.68599(10) 0.0207(4) Uani 1 1 d . . . . .
C11 C 0.23686(14) 0.29866(17) 0.50801(11) 0.0244(4) Uani 1 1 d . . . . .
H11 H 0.2163 0.3070 0.4630 0.029 Uiso 1 1 calc R U . . .
C25 C 0.82192(15) -0.06923(17) 0.80066(11) 0.0260(4) Uani 1 1 d . . . . .
H25 H 0.8283 -0.0554 0.8447 0.031 Uiso 1 1 calc R U . . .
C6 C 0.19135(16) 0.32343(16) 0.72729(12) 0.0248(4) Uani 1 1 d . . . . .
H6 H 0.2113 0.2635 0.7349 0.030 Uiso 1 1 calc R U . . .
C29 C 0.92818(14) -0.19656(15) 0.83429(11) 0.0235(4) Uani 1 1 d . . . . .
C3 C 0.13148(16) 0.50302(17) 0.70543(11) 0.0261(4) Uani 1 1 d . . . . .
H3 H 0.1116 0.5630 0.6981 0.031 Uiso 1 1 calc R U . . .
C7 C 0.16348(15) 0.37016(16) 0.77520(11) 0.0238(4) Uani 1 1 d . . . . .
H7 H 0.1645 0.3408 0.8146 0.029 Uiso 1 1 calc R U . . .
C5 C 0.18931(14) 0.36664(16) 0.66764(11) 0.0226(4) Uani 1 1 d . . . . .
C35 C 0.45161(17) 0.1730(2) 0.28885(11) 0.0313(5) Uani 1 1 d . . . . .
H35 H 0.4970 0.1384 0.3119 0.038 Uiso 1 1 calc R U . . .
C28 C 0.80349(14) -0.10898(16) 0.66878(11) 0.0226(4) Uani 1 1 d . . . . .
H28 H 0.7983 -0.1221 0.6248 0.027 Uiso 1 1 calc R U . . .
C4 C 0.15840(17) 0.45644(17) 0.65702(11) 0.0284(5) Uani 1 1 d . . . . .
H4 H 0.1558 0.4853 0.6172 0.034 Uiso 1 1 calc R U . . .
C36 C 0.34801(16) 0.23192(18) 0.11217(11) 0.0283(5) Uani 1 1 d . . . . .
C32 C 0.31764(18) 0.27486(19) 0.21855(12) 0.0321(5) Uani 1 1 d . . . . .
H32 H 0.2723 0.3094 0.1954 0.038 Uiso 1 1 calc R U . . .
C34 C 0.43680(18) 0.1817(2) 0.22119(12) 0.0344(6) Uani 1 1 d . . . . .
H34 H 0.4731 0.1539 0.1999 0.041 Uiso 1 1 calc R U . . .
C33 C 0.36854(16) 0.23122(18) 0.18477(11) 0.0261(4) Uani 1 1 d . . . . .
C31 C 0.33329(17) 0.26788(18) 0.28622(11) 0.0297(5) Uani 1 1 d . . . . .
H31 H 0.2989 0.2989 0.3077 0.036 Uiso 1 1 calc R U . . .
N4 N 0.07206(18) -0.01172(19) -0.27930(14) 0.0430(6) Uani 1 1 d . . . . .
C38 C 0.24559(18) 0.2151(2) 0.00787(12) 0.0350(6) Uani 1 1 d . . . . .
H38 H 0.1901 0.2087 -0.0158 0.042 Uiso 1 1 calc R U . . .
C39 C 0.30780(18) 0.21541(19) -0.02471(12) 0.0323(5) Uani 1 1 d . . . . .
C37 C 0.26485(18) 0.2244(2) 0.07576(12) 0.0337(5) Uani 1 1 d . . . . .
H37 H 0.2221 0.2256 0.0970 0.040 Uiso 1 1 calc R U . . .
C41 C 0.41036(19) 0.2349(2) 0.07858(13) 0.0397(6) Uani 1 1 d . . . . .
H41 H 0.4659 0.2420 0.1019 0.048 Uiso 1 1 calc R U . . .
C40 C 0.3905(2) 0.2273(3) 0.01045(13) 0.0418(7) Uani 1 1 d . . . . .
H40 H 0.4326 0.2302 -0.0114 0.050 Uiso 1 1 calc R U . . .
C44 C -0.0051(2) 0.0413(3) -0.2831(2) 0.0570(9) Uani 1 1 d . . . . .
H44A H 0.0091 0.1033 -0.2687 0.085 Uiso 1 1 calc R U . . .
H44B H -0.0360 0.0130 -0.2556 0.085 Uiso 1 1 calc R U . . .
H44C H -0.0386 0.0419 -0.3276 0.085 Uiso 1 1 calc R U . . .
C45 C 0.0643(2) -0.1093(2) -0.29602(19) 0.0461(7) Uani 1 1 d . . . . .
H45A H 0.1184 -0.1340 -0.2950 0.069 Uiso 1 1 calc R U . . .
H45B H 0.0279 -0.1167 -0.3392 0.069 Uiso 1 1 calc R U . . .
H45C H 0.0414 -0.1415 -0.2649 0.069 Uiso 1 1 calc R U . . .
O6 O 0.21150(16) 0.17130(16) -0.12234(10) 0.0438(5) Uani 1 1 d . . . . .
H6A H 0.2034 0.1639 -0.1620 0.053 Uiso 1 1 calc R U . . .
O5 O 0.33844(16) 0.2131(2) -0.12965(10) 0.0485(6) Uani 1 1 d . . . . .
O7 O 0.15776(17) 0.10980(16) -0.24342(11) 0.0500(6) Uani 1 1 d . . . . .
C42 C 0.28864(19) 0.2006(2) -0.09761(13) 0.0344(5) Uani 1 1 d . . . . .
C43 C 0.1457(2) 0.0278(2) -0.25937(14) 0.0413(6) Uani 1 1 d . . . . .
H43 H 0.1926 -0.0087 -0.2571 0.050 Uiso 1 1 calc R U . . .
N5 N 0.08060(18) 0.03235(18) -0.04807(14) 0.0405(5) Uani 1 1 d . . . . .
O8 O 0.1635(2) -0.0408(2) 0.04042(13) 0.0594(7) Uani 1 1 d . . . . .
N6 N 0.0841(2) 0.4224(3) 0.38913(16) 0.0620(9) Uani 1 1 d . . . A 1
C48 C 0.0989(3) -0.0296(2) -0.09615(18) 0.0512(8) Uani 1 1 d . . . . .
H48A H 0.1421 -0.0718 -0.0749 0.077 Uiso 1 1 calc R U . . .
H48B H 0.1174 0.0052 -0.1284 0.077 Uiso 1 1 calc R U . . .
H48C H 0.0494 -0.0635 -0.1171 0.077 Uiso 1 1 calc R U . . .
C46 C 0.1156(2) 0.0211(2) 0.01545(17) 0.0444(7) Uani 1 1 d . . . . .
H46 H 0.1024 0.0643 0.0437 0.053 Uiso 1 1 calc R U . . .
C47 C 0.0259(2) 0.1096(3) -0.0718(2) 0.0553(9) Uani 1 1 d . . . . .
H47A H 0.0188 0.1450 -0.0352 0.083 Uiso 1 1 calc R U . . .
H47B H -0.0274 0.0872 -0.0966 0.083 Uiso 1 1 calc R U . . .
H47C H 0.0501 0.1476 -0.0992 0.083 Uiso 1 1 calc R U . . .
O11 O 0.1798(3) 0.3671(3) 0.3387(2) 0.0416(9) Uiso 0.5 1 d . . P B 2
C50 C 0.0337(3) 0.3403(4) 0.3776(3) 0.0299(10) Uani 0.5 1 d . . P A 1
H50A H 0.0668 0.2885 0.3975 0.045 Uiso 0.5 1 calc R U P A 1
H50B H 0.0135 0.3301 0.3313 0.045 Uiso 0.5 1 calc R U P A 1
H50C H -0.0129 0.3474 0.3965 0.045 Uiso 0.5 1 calc R U P A 1
C52 C 0.1026(4) 0.4210(4) 0.3396(3) 0.0324(10) Uiso 0.5 1 d . . P B 2
C49 C 0.0708(4) 0.4926(5) 0.4276(3) 0.0439(15) Uani 0.5 1 d . . P A 1
O9 O 0.0384(6) 0.4727(7) 0.4717(4) 0.104(3) Uani 0.5 1 d . . P A 1
C51 C 0.1535(6) 0.4291(5) 0.3606(5) 0.063(2) Uani 0.5 1 d . . P A 1
H51A H 0.1843 0.4845 0.3757 0.095 Uiso 0.5 1 calc R U P A 1
H51B H 0.1335 0.4308 0.3137 0.095 Uiso 0.5 1 calc R U P A 1
H51C H 0.1893 0.3767 0.3734 0.095 Uiso 0.5 1 calc R U P A 1
N7 N 0.8574(3) -0.0672(3) 0.4811(2) 0.0272(8) Uiso 0.5 1 d D . P C 1
C53 C 0.8326(5) 0.0414(5) 0.4440(4) 0.104(2) Uiso 1 1 d D . . . .
C54 C 0.9098(8) -0.0412(10) 0.5460(6) 0.091(3) Uiso 0.5 1 d D . P C 2
C55 C 0.9046(6) -0.1121(6) 0.4264(4) 0.125(3) Uiso 1 1 d . . . . .
N8 N 0.8736(5) -0.0309(6) 0.4669(4) 0.0610(17) Uiso 0.5 1 d . . P C 2
O10 O 0.9322(12) -0.1087(12) 0.5454(9) 0.376(9) Uiso 1 1 d D . . . .
C57 C 0.8987(7) -0.0462(8) 0.4974(6) 0.071(2) Uiso 0.5 1 d . . P C 1

loop_
_atom_site_aniso_label
_atom_site_aniso_U_11
_atom_site_aniso_U_22
_atom_site_aniso_U_33
_atom_site_aniso_U_23
_atom_site_aniso_U_13
_atom_site_aniso_U_12
Zn1 0.01598(12) 0.01616(12) 0.01231(12) 0.00010(7) 0.00563(8) -0.00072(7)
O1 0.0321(8) 0.0238(7) 0.0204(7) -0.0021(6) 0.0130(6) 0.0049(6)
N2 0.0161(7) 0.0159(7) 0.0147(7) -0.0005(5) 0.0054(6) 0.0006(5)
N3 0.0180(7) 0.0196(7) 0.0158(7) 0.0031(6) 0.0065(6) 0.0028(6)
N1 0.0204(8) 0.0223(8) 0.0148(7) -0.0012(6) 0.0071(6) 0.0024(6)
C18 0.0174(8) 0.0175(8) 0.0149(8) 0.0008(6) 0.0053(6) -0.0001(6)
O4 0.0240(8) 0.0307(8) 0.0236(7) 0.0087(6) 0.0079(6) 0.0093(6)
O2 0.0430(10) 0.0338(9) 0.0198(7) 0.0032(6) 0.0176(7) 0.0085(8)
O3 0.0393(10) 0.0354(10) 0.0234(8) 0.0026(7) 0.0050(7) 0.0144(8)
C12 0.0188(8) 0.0208(9) 0.0155(8) -0.0017(7) 0.0055(7) 0.0031(7)
C16 0.0197(9) 0.0196(9) 0.0148(8) 0.0000(6) 0.0076(7) 0.0015(7)
C17 0.0173(8) 0.0152(8) 0.0144(8) -0.0007(6) 0.0064(6) 0.0008(6)
C30 0.0240(9) 0.0219(9) 0.0140(8) 0.0010(7) 0.0071(7) 0.0028(7)
C13 0.0172(8) 0.0167(8) 0.0158(8) -0.0019(6) 0.0059(6) 0.0006(6)
C14 0.0196(9) 0.0207(9) 0.0152(8) -0.0002(7) 0.0053(7) 0.0025(7)
C15 0.0205(9) 0.0179(8) 0.0138(8) 0.0001(6) 0.0064(6) 0.0016(7)
C22 0.0211(9) 0.0222(9) 0.0173(8) 0.0031(7) 0.0068(7) 0.0034(7)
C20 0.0190(9) 0.0273(10) 0.0202(9) 0.0012(8) 0.0074(7) 0.0064(7)
C19 0.0203(9) 0.0254(10) 0.0176(8) 0.0020(7) 0.0077(7) 0.0049(7)
C9 0.0230(9) 0.0252(10) 0.0162(8) -0.0007(7) 0.0088(7) 0.0037(7)
C1 0.0193(9) 0.0217(9) 0.0201(9) -0.0016(7) 0.0097(7) -0.0020(7)
C10 0.0258(11) 0.0347(12) 0.0200(10) -0.0001(8) 0.0083(8) 0.0109(9)
C21 0.0179(8) 0.0209(9) 0.0187(9) 0.0019(7) 0.0041(7) 0.0033(7)
C27 0.0210(9) 0.0235(10) 0.0242(10) -0.0016(7) 0.0033(8) 0.0059(7)
C8 0.0244(10) 0.0257(10) 0.0192(9) -0.0015(7) 0.0097(8) 0.0053(8)
C24 0.0277(11) 0.0262(10) 0.0209(9) 0.0008(8) 0.0049(8) 0.0097(8)
C2 0.0209(9) 0.0220(9) 0.0193(9) -0.0007(7) 0.0102(7) 0.0026(7)
C26 0.0215(9) 0.0229(9) 0.0226(10) 0.0022(8) 0.0031(7) 0.0050(8)
C23 0.0206(9) 0.0209(9) 0.0195(9) 0.0017(7) 0.0033(7) 0.0045(7)
C11 0.0237(10) 0.0329(11) 0.0173(9) -0.0015(8) 0.0064(7) 0.0087(8)
C25 0.0287(11) 0.0283(11) 0.0204(9) 0.0016(8) 0.0055(8) 0.0091(9)
C6 0.0311(11) 0.0232(10) 0.0244(10) 0.0025(8) 0.0153(9) 0.0057(8)
C29 0.0231(10) 0.0207(9) 0.0242(10) 0.0032(8) 0.0014(8) 0.0045(8)
C3 0.0359(12) 0.0262(10) 0.0199(9) 0.0028(8) 0.0139(8) 0.0117(9)
C7 0.0302(11) 0.0235(10) 0.0222(10) 0.0027(8) 0.0147(8) 0.0045(8)
C5 0.0252(10) 0.0258(10) 0.0193(9) -0.0006(8) 0.0104(8) 0.0056(8)
C35 0.0303(12) 0.0491(15) 0.0153(9) 0.0030(9) 0.0076(8) 0.0164(10)
C28 0.0218(9) 0.0244(10) 0.0201(9) -0.0015(7) 0.0025(7) 0.0044(8)
C4 0.0400(13) 0.0293(11) 0.0201(10) 0.0049(8) 0.0153(9) 0.0135(10)
C36 0.0338(12) 0.0347(12) 0.0167(9) 0.0031(8) 0.0070(8) 0.0052(9)
C32 0.0401(13) 0.0388(13) 0.0190(10) 0.0075(9) 0.0106(9) 0.0176(11)
C34 0.0357(13) 0.0520(16) 0.0173(10) 0.0008(10) 0.0100(9) 0.0152(12)
C33 0.0311(11) 0.0327(11) 0.0159(9) 0.0026(8) 0.0087(8) 0.0027(9)
C31 0.0380(13) 0.0346(12) 0.0189(10) 0.0055(9) 0.0119(9) 0.0158(10)
N4 0.0430(14) 0.0408(13) 0.0473(15) -0.0003(11) 0.0153(11) -0.0060(11)
C38 0.0343(13) 0.0471(15) 0.0214(11) 0.0048(10) 0.0032(9) -0.0012(11)
C39 0.0416(14) 0.0350(13) 0.0201(10) 0.0016(9) 0.0074(9) 0.0019(10)
C37 0.0345(13) 0.0454(15) 0.0210(10) 0.0060(10) 0.0069(9) 0.0027(11)
C41 0.0363(14) 0.0628(19) 0.0203(11) 0.0016(11) 0.0078(10) -0.0021(13)
C40 0.0407(15) 0.065(2) 0.0211(11) 0.0006(12) 0.0099(10) 0.0000(14)
C44 0.0496(19) 0.0430(18) 0.083(3) 0.0015(18) 0.0248(19) -0.0011(15)
C45 0.0456(17) 0.0390(15) 0.0561(19) -0.0034(14) 0.0173(14) -0.0053(13)
O6 0.0521(13) 0.0534(13) 0.0241(9) -0.0009(8) 0.0063(9) -0.0125(10)
O5 0.0510(13) 0.0740(17) 0.0219(9) -0.0033(10) 0.0120(9) -0.0026(12)
O7 0.0694(16) 0.0395(12) 0.0323(10) 0.0010(9) -0.0027(10) -0.0144(11)
C42 0.0443(15) 0.0362(13) 0.0221(11) 0.0015(9) 0.0077(10) 0.0026(11)
C43 0.0493(17) 0.0404(15) 0.0300(13) 0.0039(11) 0.0025(11) -0.0060(13)
N5 0.0457(14) 0.0306(11) 0.0469(14) -0.0002(10) 0.0150(11) 0.0049(10)
O8 0.0784(19) 0.0523(15) 0.0466(14) 0.0025(11) 0.0147(13) 0.0227(14)
N6 0.075(2) 0.068(2) 0.0467(17) 0.0162(15) 0.0219(16) 0.0266(18)
C48 0.073(2) 0.0376(16) 0.0429(17) -0.0037(13) 0.0139(16) 0.0071(15)
C46 0.0553(19) 0.0386(15) 0.0427(16) -0.0026(12) 0.0188(14) 0.0064(13)
C47 0.0502(19) 0.0459(18) 0.069(2) 0.0075(17) 0.0141(17) 0.0148(15)
C50 0.0082(16) 0.039(3) 0.040(3) 0.002(2) 0.0022(16) 0.0057(15)
C49 0.046(3) 0.067(4) 0.022(2) -0.003(2) 0.015(2) 0.020(3)
O9 0.112(6) 0.123(7) 0.081(5) 0.034(5) 0.032(5) 0.073(6)
C51 0.077(6) 0.031(3) 0.106(7) 0.000(4) 0.069(6) -0.009(3)

loop_
_atom_type_symbol
_atom_type_description
_atom_type_scat_dispersion_real
_atom_type_scat_dispersion_imag
_atom_type_scat_source
C C 0.0033 0.0016 'International Tables Vol C Tables 4.2.6.8 and 6.1.1.4'
H H 0.0000 0.0000 'International Tables Vol C Tables 4.2.6.8 and 6.1.1.4'
N N 0.0061 0.0033 'International Tables Vol C Tables 4.2.6.8 and 6.1.1.4'
O O 0.0106 0.0060 'International Tables Vol C Tables 4.2.6.8 and 6.1.1.4'
Zn Zn 0.2839 1.4301 'International Tables Vol C Tables 4.2.6.8 and 6.1.1.4'

loop_
_geom_angle_atom_site_label_1
_geom_angle_atom_site_label_2
_geom_angle_atom_site_label_3
_geom_angle
_geom_angle_site_symmetry_1
_geom_angle_site_symmetry_3
_geom_angle_publ_flag
O4 Zn1 O1 95.49(7) 2_656 2_546 ?
O4 Zn1 N2 122.21(7) 2_656 . ?
O1 Zn1 N2 141.95(7) 2_546 . ?
O4 Zn1 N3 98.95(7) 2_656 . ?
O1 Zn1 N3 105.48(7) 2_546 . ?
N2 Zn1 N3 75.78(6) . . ?
O4 Zn1 N1 99.22(7) 2_656 . ?
O1 Zn1 N1 95.43(7) 2_546 . ?
N2 Zn1 N1 75.12(6) . . ?
N3 Zn1 N1 150.71(6) . . ?
C1 O1 Zn1 116.32(14) . 2_556 ?
C13 N2 C17 120.27(17) . . ?
C13 N2 Zn1 120.19(13) . . ?
C17 N2 Zn1 119.03(13) . . ?
C22 N3 C18 119.60(18) . . ?
C22 N3 Zn1 124.51(14) . . ?
C18 N3 Zn1 115.54(13) . . ?
C9 N1 C12 119.88(18) . . ?
C9 N1 Zn1 123.99(14) . . ?
C12 N1 Zn1 115.88(13) . . ?
N3 C18 C19 121.40(18) . . ?
N3 C18 C17 114.82(17) . . ?
C19 C18 C17 123.77(18) . . ?
C29 O4 Zn1 117.80(14) . 2_646 ?
N1 C12 C11 121.12(19) . . ?
N1 C12 C13 114.60(17) . . ?
C11 C12 C13 124.23(18) . . ?
C17 C16 C15 119.22(18) . . ?
C17 C16 H16 120.4 . . ?
C15 C16 H16 120.4 . . ?
N2 C17 C16 121.59(18) . . ?
N2 C17 C18 114.11(17) . . ?
C16 C17 C18 124.31(17) . . ?
C35 C30 C31 117.55(19) . . ?
C35 C30 C15 121.23(19) . . ?
C31 C30 C15 121.17(19) . . ?
N2 C13 C14 121.78(18) . . ?
N2 C13 C12 113.97(17) . . ?
C14 C13 C12 124.19(18) . . ?
C13 C14 C15 119.31(18) . . ?
C13 C14 H14 120.3 . . ?
C15 C14 H14 120.3 . . ?
C14 C15 C16 117.78(17) . . ?
C14 C15 C30 121.18(18) . . ?
C16 C15 C30 121.03(18) . . ?
N3 C22 C21 123.22(19) . . ?
N3 C22 H22 118.4 . . ?
C21 C22 H22 118.4 . . ?
C19 C20 C21 120.54(19) . . ?
C19 C20 H20 119.7 . . ?
C21 C20 H20 119.7 . . ?
C18 C19 C20 118.56(19) . . ?
C18 C19 H19 120.7 . . ?
C20 C19 H19 120.7 . . ?
N1 C9 C8 122.82(19) . . ?
N1 C9 H9 118.6 . . ?
C8 C9 H9 118.6 . . ?
O2 C1 O1 125.5(2) . . ?
O2 C1 C2 119.3(2) . . ?
O1 C1 C2 115.18(18) . . ?
C11 C10 C8 120.4(2) . . ?
C11 C10 H10 119.8 . . ?
C8 C10 H10 119.8 . . ?
C20 C21 C22 116.67(18) . . ?
C20 C21 C23 122.87(19) . . ?
C22 C21 C23 120.42(19) . . ?
C28 C27 C26 120.7(2) . . ?
C28 C27 H27 119.6 . . ?
C26 C27 H27 119.6 . . ?
C9 C8 C10 116.93(19) . . ?
C9 C8 C5 120.0(2) . . ?
C10 C8 C5 122.9(2) . . ?
C25 C24 C23 121.0(2) . . ?
C25 C24 H24 119.5 . . ?
C23 C24 H24 119.5 . . ?
C7 C2 C3 119.39(19) . . ?
C7 C2 C1 120.25(19) . . ?
C3 C2 C1 120.36(19) . . ?
C27 C26 C25 119.3(2) . . ?
C27 C26 C29 119.7(2) . . ?
C25 C26 C29 121.0(2) . . ?
C28 C23 C24 118.41(19) . . ?
C28 C23 C21 120.37(19) . . ?
C24 C23 C21 121.16(19) . . ?
C10 C11 C12 118.6(2) . . ?
C10 C11 H11 120.7 . . ?
C12 C11 H11 120.7 . . ?
C24 C25 C26 120.1(2) . . ?
C24 C25 H25 120.0 . . ?
C26 C25 H25 120.0 . . ?
C7 C6 C5 120.0(2) . . ?
C7 C6 H6 120.0 . . ?
C5 C6 H6 120.0 . . ?
O3 C29 O4 125.4(2) . . ?
O3 C29 C26 119.9(2) . . ?
O4 C29 C26 114.8(2) . . ?
C4 C3 C2 120.1(2) . . ?
C4 C3 H3 119.9 . . ?
C2 C3 H3 119.9 . . ?
C2 C7 C6 120.8(2) . . ?
C2 C7 H7 119.6 . . ?
C6 C7 H7 119.6 . . ?
C4 C5 C6 119.0(2) . . ?
C4 C5 C8 120.2(2) . . ?
C6 C5 C8 120.6(2) . . ?
C30 C35 C34 121.1(2) . . ?
C30 C35 H35 119.4 . . ?
C34 C35 H35 119.4 . . ?
C27 C28 C23 120.5(2) . . ?
C27 C28 H28 119.8 . . ?
C23 C28 H28 119.8 . . ?
C3 C4 C5 120.6(2) . . ?
C3 C4 H4 119.7 . . ?
C5 C4 H4 119.7 . . ?
C41 C36 C37 118.4(2) . . ?
C41 C36 C33 121.5(2) . . ?
C37 C36 C33 119.9(2) . . ?
C31 C32 C33 121.2(2) . . ?
C31 C32 H32 119.4 . . ?
C33 C32 H32 119.4 . . ?
C35 C34 C33 121.1(2) . . ?
C35 C34 H34 119.4 . . ?
C33 C34 H34 119.4 . . ?
C32 C33 C34 117.7(2) . . ?
C32 C33 C36 121.3(2) . . ?
C34 C33 C36 120.8(2) . . ?
C32 C31 C30 121.2(2) . . ?
C32 C31 H31 119.4 . . ?
C30 C31 H31 119.4 . . ?
C43 N4 C45 121.2(3) . . ?
C43 N4 C44 120.6(3) . . ?
C45 N4 C44 118.1(3) . . ?
C39 C38 C37 120.7(3) . . ?
C39 C38 H38 119.6 . . ?
C37 C38 H38 119.6 . . ?
C38 C39 C40 119.6(2) . . ?
C38 C39 C42 121.5(3) . . ?
C40 C39 C42 118.9(3) . . ?
C38 C37 C36 120.4(3) . . ?
C38 C37 H37 119.8 . . ?
C36 C37 H37 119.8 . . ?
C40 C41 C36 120.9(3) . . ?
C40 C41 H41 119.6 . . ?
C36 C41 H41 119.6 . . ?
C39 C40 C41 119.9(3) . . ?
C39 C40 H40 120.1 . . ?
C41 C40 H40 120.1 . . ?
N4 C44 H44A 109.5 . . ?
N4 C44 H44B 109.5 . . ?
H44A C44 H44B 109.5 . . ?
N4 C44 H44C 109.5 . . ?
H44A C44 H44C 109.5 . . ?
H44B C44 H44C 109.5 . . ?
N4 C45 H45A 109.5 . . ?
N4 C45 H45B 109.5 . . ?
H45A C45 H45B 109.5 . . ?
N4 C45 H45C 109.5 . . ?
H45A C45 H45C 109.5 . . ?
H45B C45 H45C 109.5 . . ?
C42 O6 H6A 109.5 . . ?
O5 C42 O6 123.9(3) . . ?
O5 C42 C39 123.9(3) . . ?
O6 C42 C39 112.2(2) . . ?
O7 C43 N4 125.2(3) . . ?
O7 C43 H43 117.4 . . ?
N4 C43 H43 117.4 . . ?
C46 N5 C48 121.1(3) . . ?
C46 N5 C47 121.1(3) . . ?
C48 N5 C47 117.7(3) . . ?
C49 N6 C51 118.2(6) . . ?
C49 N6 C50 123.2(5) . . ?
C51 N6 C50 118.6(5) . . ?
N5 C48 H48A 109.5 . . ?
N5 C48 H48B 109.5 . . ?
H48A C48 H48B 109.5 . . ?
N5 C48 H48C 109.5 . . ?
H48A C48 H48C 109.5 . . ?
H48B C48 H48C 109.5 . . ?
O8 C46 N5 126.2(3) . . ?
O8 C46 H46 116.9 . . ?
N5 C46 H46 116.9 . . ?
N5 C47 H47A 109.5 . . ?
N5 C47 H47B 109.5 . . ?
H47A C47 H47B 109.5 . . ?
N5 C47 H47C 109.5 . . ?
H47A C47 H47C 109.5 . . ?
H47B C47 H47C 109.5 . . ?
N6 C50 H50A 109.5 . . ?
N6 C50 H50B 109.5 . . ?
H50A C50 H50B 109.5 . . ?
N6 C50 H50C 109.5 . . ?
H50A C50 H50C 109.5 . . ?
H50B C50 H50C 109.5 . . ?
O9 C49 N6 116.7(8) . . ?
N6 C51 H51A 109.5 . . ?
N6 C51 H51B 109.5 . . ?
H51A C51 H51B 109.5 . . ?
N6 C51 H51C 109.5 . . ?
H51A C51 H51C 109.5 . . ?
H51B C51 H51C 109.5 . . ?
C57 N7 C55 86.7(10) . . ?
C57 N7 O10 51.8(12) . . ?
C55 N7 O10 92.2(7) . . ?
C57 N7 C53 85.5(11) . . ?
C55 N7 C53 97.9(5) . . ?
O10 N7 C53 135.5(8) . . ?
N7 C53 C57 23.6(4) . . ?
O10 C54 N8 96.4(14) . . ?
N7 C55 C57 24.4(4) . . ?
C53 N8 C55 127.5(8) . . ?
C53 N8 C54 119.0(8) . . ?
C55 N8 C54 113.1(8) . . ?
C57 O10 N7 25.4(6) . . ?
N7 C57 O10 102.8(15) . . ?
N7 C57 C55 68.8(10) . . ?
O10 C57 C55 99.5(11) . . ?
N7 C57 C53 70.9(10) . . ?
O10 C57 C53 165.5(12) . . ?
C55 C57 C53 90.4(7) . . ?

loop_
_geom_bond_atom_site_label_1
_geom_bond_atom_site_label_2
_geom_bond_distance
_geom_bond_site_symmetry_2
_geom_bond_publ_flag
Zn1 O4 1.9563(16) 2_656 ?
Zn1 O1 1.9641(15) 2_546 ?
Zn1 N2 2.0733(17) . ?
Zn1 N3 2.1499(17) . ?
Zn1 N1 2.1708(18) . ?
O1 C1 1.269(3) . ?
O1 Zn1 1.9641(15) 2_556 ?
N2 C13 1.332(3) . ?
N2 C17 1.336(2) . ?
N3 C22 1.334(3) . ?
N3 C18 1.346(2) . ?
N1 C9 1.331(3) . ?
N1 C12 1.347(3) . ?
C18 C19 1.389(3) . ?
C18 C17 1.483(3) . ?
O4 C29 1.272(3) . ?
O4 Zn1 1.9563(16) 2_646 ?
O2 C1 1.229(3) . ?
O3 C29 1.247(3) . ?
C12 C11 1.392(3) . ?
C12 C13 1.485(3) . ?
C16 C17 1.393(3) . ?
C16 C15 1.405(3) . ?
C16 H16 0.9300 . ?
C30 C35 1.391(3) . ?
C30 C31 1.396(3) . ?
C30 C15 1.488(3) . ?
C13 C14 1.392(3) . ?
C14 C15 1.401(3) . ?
C14 H14 0.9300 . ?
C22 C21 1.395(3) . ?
C22 H22 0.9300 . ?
C20 C19 1.389(3) . ?
C20 C21 1.395(3) . ?
C20 H20 0.9300 . ?
C19 H19 0.9300 . ?
C9 C8 1.395(3) . ?
C9 H9 0.9300 . ?
C1 C2 1.515(3) . ?
C10 C11 1.385(3) . ?
C10 C8 1.396(3) . ?
C10 H10 0.9300 . ?
C21 C23 1.478(3) . ?
C27 C28 1.389(3) . ?
C27 C26 1.392(3) . ?
C27 H27 0.9300 . ?
C8 C5 1.479(3) . ?
C24 C25 1.387(3) . ?
C24 C23 1.402(3) . ?
C24 H24 0.9300 . ?
C2 C7 1.387(3) . ?
C2 C3 1.395(3) . ?
C26 C25 1.392(3) . ?
C26 C29 1.507(3) . ?
C23 C28 1.396(3) . ?
C11 H11 0.9300 . ?
C25 H25 0.9300 . ?
C6 C7 1.392(3) . ?
C6 C5 1.399(3) . ?
C6 H6 0.9300 . ?
C3 C4 1.391(3) . ?
C3 H3 0.9300 . ?
C7 H7 0.9300 . ?
C5 C4 1.397(3) . ?
C35 C34 1.391(3) . ?
C35 H35 0.9300 . ?
C28 H28 0.9300 . ?
C4 H4 0.9300 . ?
C36 C41 1.396(4) . ?
C36 C37 1.397(4) . ?
C36 C33 1.482(3) . ?
C32 C31 1.388(3) . ?
C32 C33 1.389(3) . ?
C32 H32 0.9300 . ?
C34 C33 1.392(3) . ?
C34 H34 0.9300 . ?
C31 H31 0.9300 . ?
N4 C43 1.315(4) . ?
N4 C45 1.458(4) . ?
N4 C44 1.475(5) . ?
C38 C39 1.378(4) . ?
C38 C37 1.392(3) . ?
C38 H38 0.9300 . ?
C39 C40 1.390(4) . ?
C39 C42 1.505(4) . ?
C37 H37 0.9300 . ?
C41 C40 1.395(4) . ?
C41 H41 0.9300 . ?
C40 H40 0.9300 . ?
C44 H44A 0.9600 . ?
C44 H44B 0.9600 . ?
C44 H44C 0.9600 . ?
C45 H45A 0.9600 . ?
C45 H45B 0.9600 . ?
C45 H45C 0.9600 . ?
O6 C42 1.319(4) . ?
O6 H6A 0.8200 . ?
O5 C42 1.208(4) . ?
O7 C43 1.239(4) . ?
C43 H43 0.9300 . ?
N5 C46 1.327(4) . ?
N5 C48 1.446(4) . ?
N5 C47 1.446(4) . ?
O8 C46 1.225(4) . ?
N6 C49 1.356(7) . ?
N6 C51 1.432(8) . ?
N6 C50 1.439(7) . ?
C48 H48A 0.9600 . ?
C48 H48B 0.9600 . ?
C48 H48C 0.9600 . ?
C46 H46 0.9300 . ?
C47 H47A 0.9600 . ?
C47 H47B 0.9600 . ?
C47 H47C 0.9600 . ?
O11 C52 1.502(8) . ?
C50 H50A 0.9600 . ?
C50 H50B 0.9600 . ?
C50 H50C 0.9600 . ?
C49 O9 1.223(10) . ?
C51 H51A 0.9600 . ?
C51 H51B 0.9600 . ?
C51 H51C 0.9600 . ?
N7 C57 0.747(12) . ?
N7 C55 1.684(10) . ?
N7 O10 1.696(19) . ?
N7 C53 1.760(8) . ?
C53 N8 1.275(10) . ?
C53 C57 1.857(14) . ?
C54 O10 1.049(15) . ?
C54 N8 1.629(14) . ?
C55 N8 1.616(12) . ?
C55 C57 1.803(15) . ?
O10 C57 1.367(19) . ?

loop_
_geom_hbond_atom_site_label_D
_geom_hbond_atom_site_label_H
_geom_hbond_atom_site_label_A
_geom_hbond_distance_DH
_geom_hbond_distance_HA
_geom_hbond_distance_DA
_geom_hbond_angle_DHA
_geom_hbond_site_symmetry_A
O6 H6A O7 0.82 1.86 2.636(3) 156.6 .
